data_2222976
loop_
_publ_author_name
'Zhang, Guo-Ying'

_publ_section_title
;
 <i>N</i>-(5-Methylsulfanyl-1,3,4-thiadiazol-2-yl)acetamide
;
_journal_coeditor_code BQ2155
_journal_issue 9
_journal_name_full 'Acta Crystallographica Section E'
_journal_page_first o2138
_journal_paper_doi 10.1107/S1600536809030554
_journal_volume 65
_journal_year 2009
_chemical_formula_iupac 'C5 H7 N3 O S2'
_chemical_formula_moiety 'C5 H7 N3 O S2'
_chemical_formula_sum 'C5 H7 N3 O S2'
_chemical_formula_weight 189.26
_chemical_name_systematic
;
<i>N</i>-(5-Methylsulfanyl-1,3,4-thiadiazol-2-yl)acetamide
;
_space_group_IT_number 2
_symmetry_cell_setting triclinic
_symmetry_space_group_name_Hall '-P 1'
_symmetry_space_group_name_H-M 'P -1'
_atom_sites_solution_hydrogens geom
_atom_sites_solution_primary direct
_atom_sites_solution_secondary difmap
_audit_creation_method SHELXL-97
_cell_angle_alpha 91.96(3)
_cell_angle_beta 90.94(3)
_cell_angle_gamma 105.27(3)
_cell_formula_units_Z 2
_cell_length_a 5.0797(10)
_cell_length_b 7.9894(16)
_cell_length_c 10.081(2)
_cell_measurement_reflns_used 3437
_cell_measurement_temperature 293(2)
_cell_measurement_theta_max 27.6
_cell_measurement_theta_min 3.3
_cell_volume 394.31(15)
_computing_cell_refinement 'CrystalClear (Rigaku/MSC, 2005)'
_computing_data_collection 'CrystalClear (Rigaku/MSC, 2005)'
_computing_data_reduction 'CrystalClear (Rigaku/MSC, 2005)'
_computing_molecular_graphics 'SHELXTL (Sheldrick, 2008)'
_computing_publication_material 'SHELXTL (Sheldrick, 2008)'
_computing_structure_refinement 'SHELXL97 (Sheldrick, 2008)'
_computing_structure_solution 'SHELXS97 (Sheldrick, 2008)'
_diffrn_ambient_temperature 293(2)
_diffrn_measured_fraction_theta_full 0.997
_diffrn_measured_fraction_theta_max 0.997
_diffrn_measurement_device_type 'Rigaku R-AXIS RAPID-S'
_diffrn_measurement_method \w
_diffrn_radiation_monochromator graphite
_diffrn_radiation_source 'fine-focus sealed tube'
_diffrn_radiation_type MoK\a
_diffrn_radiation_wavelength 0.71073
_diffrn_reflns_av_R_equivalents 0.0160
_diffrn_reflns_av_sigmaI/netI 0.0186
_diffrn_reflns_limit_h_max 6
_diffrn_reflns_limit_h_min -6
_diffrn_reflns_limit_k_max 9
_diffrn_reflns_limit_k_min -9
_diffrn_reflns_limit_l_max 11
_diffrn_reflns_limit_l_min -11
_diffrn_reflns_number 3437
_diffrn_reflns_theta_full 25.00
_diffrn_reflns_theta_max 25.00
_diffrn_reflns_theta_min 3.27
_diffrn_standards_decay_% 0
_diffrn_standards_interval_count 0
_diffrn_standards_interval_time 0
_diffrn_standards_number 0
_exptl_absorpt_coefficient_mu 0.617
_exptl_absorpt_correction_T_max 0.9408
_exptl_absorpt_correction_T_min 0.8364
_exptl_absorpt_correction_type multi-scan
_exptl_absorpt_process_details '(SADABS; Bruker, 1998)'
_exptl_crystal_colour Yellow
_exptl_crystal_density_diffrn 1.594
_exptl_crystal_density_method 'not measured'
_exptl_crystal_description Block
_exptl_crystal_F_000 196
_exptl_crystal_size_max 0.30
_exptl_crystal_size_mid 0.30
_exptl_crystal_size_min 0.10
_refine_diff_density_max 0.251
_refine_diff_density_min -0.242
_refine_ls_extinction_method none
_refine_ls_goodness_of_fit_ref 1.069
_refine_ls_hydrogen_treatment mixed
_refine_ls_matrix_type full
_refine_ls_number_parameters 106
_refine_ls_number_reflns 1382
_refine_ls_number_restraints 0
_refine_ls_restrained_S_all 1.069
_refine_ls_R_factor_all 0.0323
_refine_ls_R_factor_gt 0.0288
_refine_ls_shift/su_max 0.001
_refine_ls_shift/su_mean 0.000
_refine_ls_structure_factor_coef Fsqd
_refine_ls_weighting_details 'calc w=1/[\s^2^(Fo^2^)+(0.0418P)^2^+0.1675P] where P=(Fo^2^+2Fc^2^)/3'
_refine_ls_weighting_scheme calc
_refine_ls_wR_factor_gt 0.0757
_refine_ls_wR_factor_ref 0.0775
_reflns_number_gt 1259
_reflns_number_total 1382
_reflns_threshold_expression I>2\s(I)
_cod_data_source_file bq2155.cif
_cod_data_source_block I
_cod_original_cell_volume 394.32(14)
_cod_database_code 2222976
_cod_database_fobs_code 2222976

loop_
_symmetry_equiv_pos_as_xyz
'x, y, z'
'-x, -y, -z'

loop_
_atom_site_type_symbol
_atom_site_label
_atom_site_fract_x
_atom_site_fract_y
_atom_site_fract_z
_atom_site_U_iso_or_equiv
_atom_site_adp_type
_atom_site_calc_flag
_atom_site_refinement_flags
_atom_site_occupancy
_atom_site_disorder_assembly
_atom_site_disorder_group
C C1 0.8654(4) 0.6728(3) 0.3920(2) 0.0434(5) Uani d . 1 . .
H H1A 0.8055 0.5632 0.4333 0.065 Uiso calc R 1 . .
H H1B 0.9004 0.6534 0.3002 0.065 Uiso calc R 1 . .
H H1C 0.7261 0.7336 0.3984 0.065 Uiso calc R 1 . .
C C2 1.0570(4) 0.8285(2) 0.63353(18) 0.0267(4) Uani d . 1 . .
C C3 0.8380(4) 0.8321(2) 0.83774(18) 0.0260(4) Uani d . 1 . .
C C4 0.4332(4) 0.6973(2) 0.95823(19) 0.0282(4) Uani d . 1 . .
C C5 0.2992(4) 0.7042(3) 1.0889(2) 0.0358(5) Uani d . 1 . .
H H5A 0.1062 0.6539 1.0780 0.054 Uiso calc R 1 . .
H H5B 0.3327 0.8229 1.1205 0.054 Uiso calc R 1 . .
H H5C 0.3730 0.6404 1.1521 0.054 Uiso calc R 1 . .
H H3 0.732(5) 0.878(3) 1.008(2) 0.039(7) Uiso d . 1 . .
N N1 1.2055(3) 0.9415(2) 0.71786(16) 0.0324(4) Uani d . 1 . .
N N2 1.0764(3) 0.9425(2) 0.83800(16) 0.0312(4) Uani d . 1 . .
N N3 0.6785(3) 0.8170(2) 0.94718(17) 0.0300(4) Uani d . 1 . .
O O1 0.3383(3) 0.59336(19) 0.86769(14) 0.0406(4) Uani d . 1 . .
S S1 1.17277(10) 0.80015(7) 0.47435(5) 0.03824(18) Uani d . 1 . .
S S2 0.74395(9) 0.71212(6) 0.69103(5) 0.02978(17) Uani d . 1 . .

loop_
_atom_site_aniso_label
_atom_site_aniso_U_11
_atom_site_aniso_U_22
_atom_site_aniso_U_33
_atom_site_aniso_U_12
_atom_site_aniso_U_13
_atom_site_aniso_U_23
C1 0.0426(13) 0.0547(14) 0.0290(11) 0.0073(11) -0.0009(9) -0.0095(10)
C2 0.0247(9) 0.0298(10) 0.0247(9) 0.0057(7) 0.0016(7) 0.0004(7)
C3 0.0256(10) 0.0268(9) 0.0237(10) 0.0041(8) 0.0004(7) -0.0039(7)
C4 0.0253(10) 0.0280(10) 0.0298(10) 0.0046(8) 0.0011(8) -0.0005(8)
C5 0.0328(11) 0.0379(11) 0.0336(11) 0.0036(9) 0.0085(9) 0.0009(9)
N1 0.0286(9) 0.0358(9) 0.0290(9) 0.0021(7) 0.0051(7) -0.0041(7)
N2 0.0264(9) 0.0336(9) 0.0279(9) -0.0012(7) 0.0038(7) -0.0062(7)
N3 0.0266(9) 0.0327(9) 0.0246(9) -0.0017(7) 0.0023(7) -0.0087(7)
O1 0.0339(8) 0.0409(8) 0.0369(8) -0.0064(6) 0.0029(6) -0.0117(7)
S1 0.0323(3) 0.0532(4) 0.0271(3) 0.0080(2) 0.0066(2) -0.0043(2)
S2 0.0256(3) 0.0336(3) 0.0247(3) -0.0007(2) 0.00124(19) -0.00701(19)

loop_
_atom_type_symbol
_atom_type_description
_atom_type_scat_dispersion_real
_atom_type_scat_dispersion_imag
_atom_type_scat_source
C C 0.0033 0.0016 'International Tables Vol C Tables 4.2.6.8 and 6.1.1.4'
H H 0.0000 0.0000 'International Tables Vol C Tables 4.2.6.8 and 6.1.1.4'
N N 0.0061 0.0033 'International Tables Vol C Tables 4.2.6.8 and 6.1.1.4'
O O 0.0106 0.0060 'International Tables Vol C Tables 4.2.6.8 and 6.1.1.4'
S S 0.1246 0.1234 'International Tables Vol C Tables 4.2.6.8 and 6.1.1.4'

loop_
_geom_angle_atom_site_label_1
_geom_angle_atom_site_label_2
_geom_angle_atom_site_label_3
_geom_angle_site_symmetry_1
_geom_angle_site_symmetry_3
_geom_angle
_geom_angle_publ_flag
S1 C1 H1A . . 109.5 ?
S1 C1 H1B . . 109.5 ?
H1A C1 H1B . . 109.5 ?
S1 C1 H1C . . 109.5 ?
H1A C1 H1C . . 109.5 ?
H1B C1 H1C . . 109.5 ?
N1 C2 S2 . . 115.25(14) ?
N1 C2 S1 . . 120.67(15) ?
S2 C2 S1 . . 124.08(11) ?
N2 C3 N3 . . 120.95(17) ?
N2 C3 S2 . . 114.78(14) ?
N3 C3 S2 . . 124.27(14) ?
O1 C4 N3 . . 121.00(18) ?
O1 C4 C5 . . 124.16(18) ?
N3 C4 C5 . . 114.83(17) ?
C4 C5 H5A . . 109.5 ?
C4 C5 H5B . . 109.5 ?
H5A C5 H5B . . 109.5 ?
C4 C5 H5C . . 109.5 ?
H5A C5 H5C . . 109.5 ?
H5B C5 H5C . . 109.5 ?
C2 N1 N2 . . 111.35(16) ?
C3 N2 N1 . . 112.70(15) ?
C4 N3 C3 . . 124.71(17) ?
C4 N3 H3 . . 117.4(18) ?
C3 N3 H3 . . 117.8(18) ?
C2 S1 C1 . . 101.30(10) ?
C3 S2 C2 . . 85.91(9) ?

loop_
_geom_bond_atom_site_label_1
_geom_bond_atom_site_label_2
_geom_bond_site_symmetry_2
_geom_bond_distance
_geom_bond_publ_flag
C1 S1 . 1.796(2) ?
C1 H1A . 0.9600 ?
C1 H1B . 0.9600 ?
C1 H1C . 0.9600 ?
C2 N1 . 1.294(3) ?
C2 S2 . 1.737(2) ?
C2 S1 . 1.7457(19) ?
C3 N2 . 1.297(2) ?
C3 N3 . 1.369(3) ?
C3 S2 . 1.7244(19) ?
C4 O1 . 1.216(2) ?
C4 N3 . 1.365(3) ?
C4 C5 . 1.499(3) ?
C5 H5A . 0.9600 ?
C5 H5B . 0.9600 ?
C5 H5C . 0.9600 ?
N1 N2 . 1.387(2) ?
N3 H3 . 0.77(2) ?

loop_
_geom_hbond_atom_site_label_D
_geom_hbond_atom_site_label_H
_geom_hbond_atom_site_label_A
_geom_hbond_site_symmetry_A
_geom_hbond_distance_DH
_geom_hbond_distance_HA
_geom_hbond_distance_DA
_geom_hbond_angle_DHA
N3 H3 N2 2_777 0.77(2) 2.12(2) 2.881(2) 173(2)
C1 H1B O1 2_666 0.96 2.58 3.289(3) 131(2)

loop_
_geom_torsion_atom_site_label_1
_geom_torsion_atom_site_label_2
_geom_torsion_atom_site_label_3
_geom_torsion_atom_site_label_4
_geom_torsion_site_symmetry_1
_geom_torsion_site_symmetry_2
_geom_torsion_site_symmetry_3
_geom_torsion_site_symmetry_4
_geom_torsion
_geom_torsion_publ_flag
S2 C2 N1 N2 . . . . 0.3(2) ?
S1 C2 N1 N2 . . . . -179.74(13) ?
N3 C3 N2 N1 . . . . -178.87(17) ?
S2 C3 N2 N1 . . . . 0.6(2) ?
C2 N1 N2 C3 . . . . -0.6(2) ?
O1 C4 N3 C3 . . . . -0.2(3) ?
C5 C4 N3 C3 . . . . 178.85(18) ?
N2 C3 N3 C4 . . . . -175.77(18) ?
S2 C3 N3 C4 . . . . 4.8(3) ?
N1 C2 S1 C1 . . . . -166.91(17) ?
S2 C2 S1 C1 . . . . 13.04(15) ?
N2 C3 S2 C2 . . . . -0.35(15) ?
N3 C3 S2 C2 . . . . 179.09(17) ?
N1 C2 S2 C3 . . . . 0.01(16) ?
S1 C2 S2 C3 . . . . -179.95(13) ?

loop_
_cod_related_entry_id
_cod_related_entry_database
_cod_related_entry_code
1 ChemSpider 312449
